data_7212094
loop_
_publ_author_name
'Afonina, Irina'
'Skabara, Peter J.'
'Vilela, Filipe'
'Kanibolotsky, Alexander L.'
'Forgie, John C.'
'Bansal, Ashu K.'
'Turnbull, Graham A.'
'Samuel, Ifor D. W.'
'Labram, John G.'
'Anthopoulos, Thomas D.'
'Coles, Simon J.'
'Hursthouse, Michael B.'

_publ_section_title
;
 Synthesis and characterisation of new diindenodithienothiophene (DITT)
 based materials
;
_journal_issue 6
_journal_name_full 'Journal of Materials Chemistry'
_journal_page_first 1112
_journal_paper_doi 10.1039/b919574b
_journal_volume 20
_journal_year 2010
_chemical_formula_sum 'C22 H12 S3'
_chemical_formula_weight 372.50
_chemical_name_systematic
;
?
;
_space_group_IT_number 14
_symmetry_cell_setting monoclinic
_symmetry_space_group_name_Hall '-P 2ybc'
_symmetry_space_group_name_H-M 'P 1 21/c 1'
_atom_sites_solution_hydrogens geom
_atom_sites_solution_primary direct
_atom_sites_solution_secondary difmap
_audit_creation_method SHELXL-97
_cell_angle_alpha 90.00
_cell_angle_beta 98.498(6)
_cell_angle_gamma 90.00
_cell_formula_units_Z 4
_cell_length_a 15.8475(14)
_cell_length_b 15.8514(14)
_cell_length_c 6.9724(4)
_cell_measurement_reflns_used 31436
_cell_measurement_temperature 120(2)
_cell_measurement_theta_max 27.48
_cell_measurement_theta_min 2.91
_cell_volume 1732.3(2)
_computing_cell_refinement 'DENZO, COLLECT'
_computing_data_reduction 'DENZO, COLLECT'
_computing_molecular_graphics 'PLATON (Spek, 2003)'
_computing_structure_refinement 'SHELXL-97 (Sheldrick, 1997)'
_computing_structure_solution 'SHELXS-97 (Sheldrick, 1997)'
_diffrn_ambient_temperature 120(2)
_diffrn_detector_area_resol_mean 9.091
_diffrn_measured_fraction_theta_full 0.991
_diffrn_measured_fraction_theta_max 0.991
_diffrn_measurement_device_type 'Bruker-Nonius KappaCCD Area Detector'
_diffrn_measurement_method '\f and \w scans'
_diffrn_radiation_monochromator graphite
_diffrn_radiation_source 'Bruker-Nonius FR591 rotating anode'
_diffrn_radiation_type MoK\a
_diffrn_radiation_wavelength 0.71073
_diffrn_reflns_av_R_equivalents 0.1068
_diffrn_reflns_av_sigmaI/netI 0.1097
_diffrn_reflns_limit_h_max 20
_diffrn_reflns_limit_h_min -20
_diffrn_reflns_limit_k_max 20
_diffrn_reflns_limit_k_min -20
_diffrn_reflns_limit_l_max 9
_diffrn_reflns_limit_l_min -8
_diffrn_reflns_number 19708
_diffrn_reflns_theta_full 27.49
_diffrn_reflns_theta_max 27.49
_diffrn_reflns_theta_min 3.22
_diffrn_standards_decay_% negligible
_diffrn_standards_number none
_exptl_absorpt_coefficient_mu 0.429
_exptl_absorpt_correction_T_max 0.9957
_exptl_absorpt_correction_T_min 0.8305
_exptl_absorpt_correction_type multi-scan
_exptl_absorpt_process_details 'SADABS V2.10 (Sheldrick, G.M., 2003)'
_exptl_crystal_colour yellow
_exptl_crystal_density_diffrn 1.428
_exptl_crystal_density_method 'not measured'
_exptl_crystal_description needle
_exptl_crystal_F_000 768
_exptl_crystal_size_max 0.45
_exptl_crystal_size_mid 0.02
_exptl_crystal_size_min 0.01
_refine_diff_density_max 1.393
_refine_diff_density_min -0.864
_refine_diff_density_rms 0.146
_refine_ls_extinction_coef 0.013(4)
_refine_ls_extinction_expression Fc^*^=kFc[1+0.001xFc^2^\l^3^/sin(2\q)]^-1/4^
_refine_ls_extinction_method SHELXL
_refine_ls_goodness_of_fit_ref 1.104
_refine_ls_hydrogen_treatment constr
_refine_ls_matrix_type full
_refine_ls_number_parameters 227
_refine_ls_number_reflns 3940
_refine_ls_number_restraints 0
_refine_ls_restrained_S_all 1.104
_refine_ls_R_factor_all 0.1583
_refine_ls_R_factor_gt 0.1079
_refine_ls_shift/su_max 0.000
_refine_ls_shift/su_mean 0.000
_refine_ls_structure_factor_coef Fsqd
_refine_ls_weighting_details 'calc w=1/[\s^2^(Fo^2^)+(0.0995P)^2^+11.8093P] where P=(Fo^2^+2Fc^2^)/3'
_refine_ls_weighting_scheme calc
_refine_ls_wR_factor_gt 0.2576
_refine_ls_wR_factor_ref 0.2819
_reflns_number_gt 2605
_reflns_number_total 3940
_reflns_threshold_expression >2sigma(I)
_cod_data_source_file b919574b.txt
_cod_data_source_block 2008src0227
_cod_depositor_comments
;
The following automatic conversions were performed:

'_symmetry_cell_setting' value 'Monoclinic' changed to 'monoclinic'
according to /home/saulius/struct/CIF-dictionaries/cif_core.dic
dictionary named 'cif_core.dic' version 2.4.2 from 2011-04-26.

Automatic conversion script
Id: cif_fix_values 1891 2012-01-12 08:04:46Z andrius 
;
_cod_original_sg_symbol_H-M P2(1)/c
_cod_database_code 7212094

loop_
_symmetry_equiv_pos_as_xyz
'x, y, z'
'-x, y+1/2, -z+1/2'
'-x, -y, -z'
'x, -y-1/2, z-1/2'

loop_
_atom_site_label
_atom_site_type_symbol
_atom_site_fract_x
_atom_site_fract_y
_atom_site_fract_z
_atom_site_U_iso_or_equiv
_atom_site_adp_type
_atom_site_occupancy
_atom_site_symmetry_multiplicity
_atom_site_calc_flag
_atom_site_refinement_flags
C1 C 0.2012(4) 0.3217(4) 0.1690(8) 0.0203(12) Uani 1 1 d .
C2 C 0.2335(4) 0.2405(3) 0.1814(8) 0.0188(12) Uani 1 1 d .
C3 C 0.3237(4) 0.2380(4) 0.2023(9) 0.0204(12) Uani 1 1 d .
C4 C 0.3583(4) 0.3185(4) 0.2103(9) 0.0217(13) Uani 1 1 d .
C5 C 0.4536(4) 0.3180(4) 0.2340(9) 0.0235(13) Uani 1 1 d .
H5A H 0.4790 0.3465 0.3553 0.028 Uiso 1 1 calc R
H5B H 0.4750 0.3449 0.1224 0.028 Uiso 1 1 calc R
C6 C 0.4713(4) 0.2235(4) 0.2417(9) 0.0252(14) Uani 1 1 d .
C7 C 0.5490(4) 0.1813(4) 0.2653(9) 0.0295(15) Uani 1 1 d .
H7 H 0.6011 0.2117 0.2785 0.035 Uiso 1 1 calc R
C8 C 0.5488(5) 0.0934(5) 0.2692(10) 0.0344(17) Uani 1 1 d .
H8 H 0.6014 0.0637 0.2861 0.041 Uiso 1 1 calc R
C9 C 0.4714(5) 0.0479(4) 0.2485(11) 0.0357(17) Uani 1 1 d .
H9 H 0.4727 -0.0120 0.2499 0.043 Uiso 1 1 calc R
C10 C 0.3936(5) 0.0895(4) 0.2261(9) 0.0270(14) Uani 1 1 d .
H10 H 0.3417 0.0588 0.2142 0.032 Uiso 1 1 calc R
C11 C 0.3935(4) 0.1777(4) 0.2214(8) 0.0216(13) Uani 1 1 d .
C12 C 0.1108(4) 0.3242(4) 0.1450(8) 0.0195(12) Uani 1 1 d .
C13 C 0.0763(4) 0.2439(4) 0.1378(8) 0.0197(13) Uani 1 1 d .
C14 C -0.0149(4) 0.2451(4) 0.1074(8) 0.0202(13) Uani 1 1 d .
C15 C -0.0456(4) 0.3260(4) 0.0981(9) 0.0227(13) Uani 1 1 d .
C16 C -0.1423(4) 0.3291(4) 0.0653(9) 0.0256(14) Uani 1 1 d .
H16A H -0.1647 0.3569 -0.0589 0.031 Uiso 1 1 calc R
H16B H -0.1648 0.3581 0.1729 0.031 Uiso 1 1 calc R
C17 C -0.1625(4) 0.2353(4) 0.0609(8) 0.0217(13) Uani 1 1 d .
C18 C -0.2418(4) 0.1973(4) 0.0378(9) 0.0267(14) Uani 1 1 d .
H18 H -0.2925 0.2302 0.0250 0.032 Uiso 1 1 calc R
C19 C -0.2455(5) 0.1087(4) 0.0338(10) 0.0307(15) Uani 1 1 d .
H19 H -0.2994 0.0813 0.0147 0.037 Uiso 1 1 calc R
C20 C -0.1712(5) 0.0605(4) 0.0575(9) 0.0274(14) Uani 1 1 d .
H20 H -0.1750 0.0006 0.0572 0.033 Uiso 1 1 calc R
C21 C -0.0909(4) 0.0992(4) 0.0819(9) 0.0258(14) Uani 1 1 d .
H21 H -0.0402 0.0663 0.0971 0.031 Uiso 1 1 calc R
C22 C -0.0869(4) 0.1873(4) 0.0833(9) 0.0224(13) Uani 1 1 d .
S1 S 0.28189(11) 0.39734(9) 0.1875(2) 0.0246(4) Uani 1 1 d .
S2 S 0.15308(10) 0.16467(9) 0.1599(2) 0.0205(4) Uani 1 1 d .
S3 S 0.03317(10) 0.40211(9) 0.1195(2) 0.0236(4) Uani 1 1 d .

loop_
_atom_site_aniso_label
_atom_site_aniso_U_11
_atom_site_aniso_U_22
_atom_site_aniso_U_33
_atom_site_aniso_U_23
_atom_site_aniso_U_13
_atom_site_aniso_U_12
C1 0.026(3) 0.016(3) 0.018(3) 0.006(2) 0.001(2) 0.002(2)
C2 0.030(3) 0.013(3) 0.015(3) 0.005(2) 0.006(2) -0.002(2)
C3 0.026(3) 0.014(3) 0.022(3) -0.002(2) 0.005(2) 0.000(2)
C4 0.030(3) 0.015(3) 0.020(3) 0.001(2) 0.003(2) 0.000(2)
C5 0.026(3) 0.021(3) 0.024(3) -0.002(2) 0.005(2) -0.006(3)
C6 0.026(3) 0.032(3) 0.017(3) 0.001(3) 0.001(2) 0.001(3)
C7 0.029(4) 0.037(4) 0.022(3) -0.002(3) 0.001(3) 0.001(3)
C8 0.034(4) 0.037(4) 0.032(4) 0.001(3) 0.005(3) 0.019(3)
C9 0.043(5) 0.026(4) 0.039(4) 0.000(3) 0.008(3) 0.008(3)
C10 0.033(4) 0.024(3) 0.024(3) -0.002(3) 0.003(3) 0.007(3)
C11 0.027(3) 0.023(3) 0.015(3) 0.002(2) 0.003(2) 0.002(3)
C12 0.027(3) 0.014(3) 0.018(3) 0.004(2) 0.006(2) 0.005(2)
C13 0.029(3) 0.012(3) 0.018(3) 0.007(2) 0.004(2) 0.003(2)
C14 0.028(3) 0.023(3) 0.010(3) 0.001(2) 0.001(2) 0.000(3)
C15 0.029(3) 0.019(3) 0.019(3) 0.001(2) 0.001(2) 0.000(3)
C16 0.031(4) 0.023(3) 0.022(3) 0.002(2) 0.004(3) 0.002(3)
C17 0.030(3) 0.018(3) 0.018(3) 0.001(2) 0.007(2) 0.003(3)
C18 0.022(3) 0.035(4) 0.025(3) 0.000(3) 0.009(3) -0.002(3)
C19 0.029(4) 0.035(4) 0.030(4) -0.005(3) 0.007(3) -0.003(3)
C20 0.038(4) 0.022(3) 0.023(3) 0.001(3) 0.007(3) -0.003(3)
C21 0.032(4) 0.019(3) 0.028(3) 0.001(3) 0.011(3) 0.003(3)
C22 0.028(3) 0.023(3) 0.017(3) 0.005(2) 0.008(2) 0.003(3)
S1 0.0292(9) 0.0150(7) 0.0296(9) -0.0004(6) 0.0047(7) -0.0018(6)
S2 0.0257(8) 0.0153(7) 0.0210(8) 0.0000(6) 0.0046(5) 0.0012(6)
S3 0.0292(9) 0.0149(7) 0.0264(9) 0.0013(6) 0.0037(6) 0.0021(6)

loop_
_atom_type_symbol
_atom_type_description
_atom_type_scat_dispersion_real
_atom_type_scat_dispersion_imag
_atom_type_scat_source
C C 0.0033 0.0016 'International Tables Vol C Tables 4.2.6.8 and 6.1.1.4'
H H 0.0000 0.0000 'International Tables Vol C Tables 4.2.6.8 and 6.1.1.4'
S S 0.1246 0.1234 'International Tables Vol C Tables 4.2.6.8 and 6.1.1.4'

loop_
_geom_angle_atom_site_label_1
_geom_angle_atom_site_label_2
_geom_angle_atom_site_label_3
_geom_angle
C2 C1 C12 113.2(5)
C2 C1 S1 112.0(5)
C12 C1 S1 134.9(5)
C1 C2 C3 113.1(5)
C1 C2 S2 112.1(5)
C3 C2 S2 134.8(5)
C4 C3 C2 111.5(5)
C4 C3 C11 108.1(5)
C2 C3 C11 140.4(6)
C3 C4 C5 112.8(5)
C3 C4 S1 113.1(5)
C5 C4 S1 134.1(5)
C4 C5 C6 100.7(5)
C7 C6 C11 120.4(6)
C7 C6 C5 129.3(6)
C11 C6 C5 110.3(5)
C6 C7 C8 118.7(7)
C7 C8 C9 120.9(7)
C10 C9 C8 120.9(7)
C9 C10 C11 118.5(7)
C10 C11 C6 120.7(6)
C10 C11 C3 131.2(6)
C6 C11 C3 108.1(5)
C13 C12 C1 111.4(5)
C13 C12 S3 112.3(5)
C1 C12 S3 136.2(5)
C12 C13 C14 112.2(5)
C12 C13 S2 113.1(5)
C14 C13 S2 134.6(5)
C15 C14 C13 111.4(5)
C15 C14 C22 108.6(5)
C13 C14 C22 140.1(6)
C14 C15 C16 112.4(5)
C14 C15 S3 113.8(5)
C16 C15 S3 133.8(5)
C15 C16 C17 100.2(5)
C18 C17 C22 121.4(6)
C18 C17 C16 127.9(6)
C22 C17 C16 110.7(6)
C17 C18 C19 118.2(6)
C20 C19 C18 120.9(7)
C19 C20 C21 120.7(6)
C22 C21 C20 118.6(6)
C21 C22 C17 120.1(6)
C21 C22 C14 131.7(6)
C17 C22 C14 108.2(5)
C4 S1 C1 90.3(3)
C13 S2 C2 90.2(3)
C15 S3 C12 90.3(3)

loop_
_geom_bond_atom_site_label_1
_geom_bond_atom_site_label_2
_geom_bond_distance
C1 C2 1.383(8)
C1 C12 1.417(8)
C1 S1 1.745(6)
C2 C3 1.415(9)
C2 S2 1.743(6)
C3 C4 1.387(8)
C3 C11 1.454(8)
C4 C5 1.495(9)
C4 S1 1.731(6)
C5 C6 1.524(9)
C6 C7 1.389(9)
C6 C11 1.421(9)
C7 C8 1.393(10)
C8 C9 1.411(11)
C9 C10 1.386(10)
C10 C11 1.398(9)
C12 C13 1.384(8)
C12 S3 1.734(6)
C13 C14 1.429(9)
C13 S2 1.740(6)
C14 C15 1.369(8)
C14 C22 1.454(9)
C15 C16 1.516(9)
C15 S3 1.726(6)
C16 C17 1.520(8)
C17 C18 1.382(9)
C17 C22 1.410(9)
C18 C19 1.407(9)
C19 C20 1.393(10)
C20 C21 1.400(9)
C21 C22 1.397(9)
